data_4021306
loop_
_publ_author_name
'Hongbin Li'
'Hua Yang'
'Jeffrey L. Petersen'
'Kung K. Wang'

_publ_section_title
;
 Biradicals/Zwitterions from Thermolysis of Enyne-Isocyanates.
 Application to the Synthesis of 2(1H)-Pyridones,
 Benzofuro[3,2-c]pyridin-1(2H)-ones,
 2,5-Dihydro-1H-pyrido[4,3-b]indol-1-ones, and Related Compounds.
;
_journal_name_full 'Journal of Organic Chemistry'
_journal_page_first 4500
_journal_page_last 4508
_journal_paper_doi 10.1021/jo049716t
_journal_volume 69
_journal_year 2004
_chemical_formula_sum 'C15 H13 N O'
_chemical_formula_weight 223.26
_space_group_IT_number 19
_symmetry_cell_setting orthorhombic
_symmetry_space_group_name_Hall 'P 2ac 2ab'
_symmetry_space_group_name_H-M 'P 21 21 21'
_cell_angle_alpha 90.00
_cell_angle_beta 90.00
_cell_angle_gamma 90.00
_cell_formula_units_Z 16
_cell_length_a 13.6695(8)
_cell_length_b 14.6107(9)
_cell_length_c 22.7212(14)
_cell_measurement_temperature 295(2)
_cell_volume 4537.9(5)
_diffrn_ambient_temperature 295(2)
_exptl_crystal_density_diffrn 1.307
_cod_database_code 4021306

loop_
_symmetry_equiv_pos_as_xyz
'x, y, z'
'-x+1/2, -y, z+1/2'
'-x, y+1/2, -z+1/2'
'x+1/2, -y+1/2, -z'

loop_
_atom_site_label
_atom_site_type_symbol
_atom_site_fract_x
_atom_site_fract_y
_atom_site_fract_z
_atom_site_U_iso_or_equiv
_atom_site_adp_type
_atom_site_occupancy
_atom_site_symmetry_multiplicity
_atom_site_calc_flag
_atom_site_refinement_flags
_atom_site_disorder_assembly
_atom_site_disorder_group
N1 N 0.71584(13) 0.37751(15) 0.45821(10) 0.0588(6) Uani 1 1 d . . .
O1 O 0.76082(11) 0.34164(14) 0.36602(8) 0.0678(5) Uani 1 1 d . . .
C1 C 0.64557(17) 0.39678(18) 0.49656(12) 0.0562(6) Uani 1 1 d . . .
N2 N 0.21746(14) 0.34554(16) 0.31738(10) 0.0641(6) Uani 1 1 d . . .
O2 O 0.25614(11) 0.31962(14) 0.41158(9) 0.0728(5) Uani 1 1 d . . .
C2 C 0.66224(19) 0.4076(2) 0.56145(12) 0.0689(8) Uani 1 1 d . . .
H2A H 0.7004 0.4621 0.5697 0.083 Uiso 1 1 calc R . .
H2B H 0.6958 0.3548 0.5776 0.083 Uiso 1 1 calc R . .
O3 O 0.14579(11) 0.38479(16) 0.86343(10) 0.0814(6) Uani 1 1 d . . .
N3 N 0.19134(14) 0.39217(18) 0.95827(11) 0.0693(7) Uani 1 1 d . . .
C3 C 0.5602(2) 0.4159(3) 0.58631(14) 0.0905(10) Uani 1 1 d . . .
H3A H 0.5434 0.3607 0.6078 0.109 Uiso 1 1 calc R . .
H3B H 0.5569 0.4673 0.6133 0.109 Uiso 1 1 calc R . .
O4 O 0.64714(12) 0.35101(17) 0.91149(10) 0.0877(7) Uani 1 1 d . . .
N4 N 0.68763(14) 0.37438(18) 0.81713(12) 0.0727(7) Uani 1 1 d . . .
C4 C 0.48955(18) 0.4299(2) 0.53617(12) 0.0706(8) Uani 1 1 d . . .
H4A H 0.4345 0.3883 0.5393 0.085 Uiso 1 1 calc R . .
H4B H 0.4653 0.4923 0.5357 0.085 Uiso 1 1 calc R . .
C5 C 0.54834(16) 0.41008(18) 0.48215(12) 0.0570(7) Uani 1 1 d . . .
C6 C 0.52169(16) 0.40202(18) 0.42404(12) 0.0573(7) Uani 1 1 d . . .
H6A H 0.4570 0.4115 0.4128 0.069 Uiso 1 1 calc R . .
C7 C 0.59174(15) 0.37972(17) 0.38223(11) 0.0517(6) Uani 1 1 d . . .
C8 C 0.57040(16) 0.35888(17) 0.32037(11) 0.0554(6) Uani 1 1 d . . .
C9 C 0.47606(18) 0.3451(2) 0.29855(13) 0.0646(7) Uani 1 1 d . . .
H9A H 0.4225 0.3498 0.3236 0.078 Uiso 1 1 calc R . .
C10 C 0.4621(2) 0.3245(2) 0.24034(14) 0.0792(9) Uani 1 1 d . . .
H10A H 0.3989 0.3171 0.2259 0.095 Uiso 1 1 calc R . .
C11 C 0.5404(2) 0.3146(2) 0.20300(14) 0.0860(9) Uani 1 1 d . . .
H11A H 0.5303 0.3000 0.1636 0.103 Uiso 1 1 calc R . .
C12 C 0.6342(2) 0.3264(2) 0.22417(14) 0.0779(8) Uani 1 1 d . . .
H12A H 0.6875 0.3187 0.1993 0.093 Uiso 1 1 calc R . .
C13 C 0.64871(17) 0.34980(19) 0.28241(12) 0.0597(7) Uani 1 1 d . . .
C14 C 0.74937(18) 0.3684(2) 0.30648(13) 0.0684(8) Uani 1 1 d . . .
H14A H 0.7970 0.3360 0.2827 0.082 Uiso 1 1 calc R . .
H14B H 0.7630 0.4333 0.3031 0.082 Uiso 1 1 calc R . .
C15 C 0.68750(16) 0.36912(17) 0.40316(12) 0.0537(7) Uani 1 1 d . . .
C16 C 0.15017(18) 0.36451(18) 0.27632(13) 0.0601(7) Uani 1 1 d . . .
C17 C 0.1714(2) 0.3701(2) 0.21208(13) 0.0750(8) Uani 1 1 d . . .
H17A H 0.2015 0.3140 0.1981 0.090 Uiso 1 1 calc R . .
H17B H 0.2146 0.4211 0.2036 0.090 Uiso 1 1 calc R . .
C18 C 0.0730(2) 0.3841(3) 0.18406(14) 0.1012(12) Uani 1 1 d . . .
H18A H 0.0544 0.3300 0.1620 0.121 Uiso 1 1 calc R . .
H18B H 0.0754 0.4356 0.1571 0.121 Uiso 1 1 calc R . .
C19 C -0.0016(2) 0.4025(2) 0.23264(12) 0.0750(9) Uani 1 1 d . . .
H19A H -0.0235 0.4657 0.2317 0.090 Uiso 1 1 calc R . .
H19B H -0.0580 0.3626 0.2287 0.090 Uiso 1 1 calc R . .
C20 C 0.05286(17) 0.38265(18) 0.28823(12) 0.0571(7) Uani 1 1 d . . .
C21 C 0.02283(16) 0.38054(18) 0.34600(12) 0.0595(7) Uani 1 1 d . . .
H21A H -0.0421 0.3929 0.3554 0.071 Uiso 1 1 calc R . .
C22 C 0.08917(15) 0.36000(17) 0.39038(12) 0.0536(6) Uani 1 1 d . . .
C23 C 0.06460(16) 0.35101(18) 0.45250(11) 0.0539(6) Uani 1 1 d . . .
C24 C -0.03109(17) 0.3481(2) 0.47381(12) 0.0632(7) Uani 1 1 d . . .
H24A H -0.0832 0.3512 0.4476 0.076 Uiso 1 1 calc R . .
C25 C -0.0491(2) 0.3407(2) 0.53301(13) 0.0712(8) Uani 1 1 d . . .
H25A H -0.1133 0.3398 0.5466 0.085 Uiso 1 1 calc R . .
C26 C 0.0263(2) 0.3345(2) 0.57222(13) 0.0753(8) Uani 1 1 d . . .
H26A H 0.0134 0.3290 0.6123 0.090 Uiso 1 1 calc R . .
C27 C 0.12144(19) 0.33645(19) 0.55241(13) 0.0660(7) Uani 1 1 d . . .
H27A H 0.1728 0.3323 0.5791 0.079 Uiso 1 1 calc R . .
C28 C 0.14087(17) 0.34461(18) 0.49280(12) 0.0569(6) Uani 1 1 d . . .
C29 C 0.24359(17) 0.3504(2) 0.47104(13) 0.0654(7) Uani 1 1 d . . .
H29A H 0.2654 0.4134 0.4738 0.078 Uiso 1 1 calc R . .
H29B H 0.2851 0.3140 0.4966 0.078 Uiso 1 1 calc R . .
C30 C 0.18601(16) 0.34391(19) 0.37224(13) 0.0566(7) Uani 1 1 d . . .
C31 C 0.26186(17) 0.3995(2) 0.99848(13) 0.0639(7) Uani 1 1 d . . .
C32 C 0.2447(2) 0.3985(2) 1.06329(14) 0.0822(9) Uani 1 1 d . . .
H32A H 0.2145 0.3414 1.0754 0.099 Uiso 1 1 calc R . .
H32B H 0.2026 0.4488 1.0749 0.099 Uiso 1 1 calc R . .
C33 C 0.3445(2) 0.4084(3) 1.09008(15) 0.1012(12) Uani 1 1 d . . .
H33A H 0.3586 0.3563 1.1151 0.121 Uiso 1 1 calc R . .
H33B H 0.3472 0.4634 1.1139 0.121 Uiso 1 1 calc R . .
C34 C 0.41909(19) 0.4141(2) 1.04068(12) 0.0708(8) Uani 1 1 d . . .
H34A H 0.4550 0.4713 1.0425 0.085 Uiso 1 1 calc R . .
H34B H 0.4651 0.3637 1.0429 0.085 Uiso 1 1 calc R . .
C35 C 0.36027(17) 0.40861(18) 0.98592(12) 0.0581(7) Uani 1 1 d . . .
C36 C 0.38829(16) 0.40870(18) 0.92743(12) 0.0584(7) Uani 1 1 d . . .
H36A H 0.4539 0.4149 0.9173 0.070 Uiso 1 1 calc R . .
C37 C 0.31769(16) 0.39948(18) 0.88389(12) 0.0552(6) Uani 1 1 d . . .
C38 C 0.33826(17) 0.38611(19) 0.82127(13) 0.0594(7) Uani 1 1 d . . .
C39 C 0.42992(19) 0.3625(2) 0.79912(13) 0.0685(8) Uani 1 1 d . . .
H39A H 0.4830 0.3581 0.8245 0.082 Uiso 1 1 calc R . .
C40 C 0.4425(2) 0.3458(2) 0.74026(14) 0.0782(9) Uani 1 1 d . . .
H40A H 0.5042 0.3301 0.7261 0.094 Uiso 1 1 calc R . .
C41 C 0.3649(3) 0.3519(2) 0.70184(15) 0.0896(10) Uani 1 1 d . . .
H41A H 0.3738 0.3400 0.6620 0.108 Uiso 1 1 calc R . .
C42 C 0.2741(2) 0.3757(2) 0.72290(15) 0.0810(9) Uani 1 1 d . . .
H42A H 0.2215 0.3799 0.6971 0.097 Uiso 1 1 calc R . .
C43 C 0.26048(19) 0.39339(19) 0.78210(14) 0.0662(7) Uani 1 1 d . . .
C44 C 0.1645(2) 0.4239(3) 0.80677(15) 0.0825(9) Uani 1 1 d . . .
H44A H 0.1643 0.4901 0.8100 0.099 Uiso 1 1 calc R . .
H44B H 0.1125 0.4065 0.7800 0.099 Uiso 1 1 calc R . .
C45 C 0.21981(17) 0.3945(2) 0.90322(14) 0.0637(7) Uani 1 1 d . . .
C46 C 0.75670(18) 0.3878(2) 0.77606(14) 0.0659(7) Uani 1 1 d . . .
C47 C 0.7358(2) 0.3985(2) 0.71193(14) 0.0830(9) Uani 1 1 d . . .
H47A H 0.6996 0.4544 0.7045 0.100 Uiso 1 1 calc R . .
H47B H 0.6984 0.3470 0.6972 0.100 Uiso 1 1 calc R . .
C48 C 0.8345(2) 0.4022(3) 0.68375(15) 0.1138(14) Uani 1 1 d . . .
H48A H 0.8377 0.4532 0.6564 0.137 Uiso 1 1 calc R . .
H48B H 0.8467 0.3462 0.6621 0.137 Uiso 1 1 calc R . .
C49 C 0.91126(18) 0.4142(2) 0.73242(12) 0.0722(8) Uani 1 1 d . . .
H49A H 0.9640 0.3703 0.7280 0.087 Uiso 1 1 calc R . .
H49B H 0.9384 0.4755 0.7319 0.087 Uiso 1 1 calc R . .
C50 C 0.85515(17) 0.39728(19) 0.78820(13) 0.0608(7) Uani 1 1 d . . .
C51 C 0.88518(17) 0.39048(18) 0.84560(12) 0.0594(7) Uani 1 1 d . . .
H51A H 0.9512 0.3964 0.8548 0.071 Uiso 1 1 calc R . .
C52 C 0.81765(17) 0.37483(18) 0.89007(13) 0.0577(7) Uani 1 1 d . . .
C53 C 0.84156(18) 0.35888(18) 0.95187(13) 0.0609(7) Uani 1 1 d . . .
C54 C 0.93591(19) 0.3414(2) 0.97207(13) 0.0677(7) Uani 1 1 d . . .
H54A H 0.9880 0.3419 0.9457 0.081 Uiso 1 1 calc R . .
C55 C 0.9528(2) 0.3234(2) 1.03063(15) 0.0824(9) Uani 1 1 d . . .
H55A H 1.0160 0.3121 1.0439 0.099 Uiso 1 1 calc R . .
C56 C 0.8754(3) 0.3222(2) 1.06964(15) 0.0862(9) Uani 1 1 d . . .
H56A H 0.8866 0.3098 1.1092 0.103 Uiso 1 1 calc R . .
C57 C 0.7822(3) 0.3392(2) 1.05048(15) 0.0867(9) Uani 1 1 d . . .
H57A H 0.7303 0.3379 1.0769 0.104 Uiso 1 1 calc R . .
C58 C 0.7652(2) 0.3584(2) 0.99176(14) 0.0711(8) Uani 1 1 d . . .
C59 C 0.6653(2) 0.3838(3) 0.96947(16) 0.0955(12) Uani 1 1 d . . .
H59A H 0.6163 0.3589 0.9959 0.115 Uiso 1 1 calc R . .
H59B H 0.6589 0.4499 0.9698 0.115 Uiso 1 1 calc R . .
C60 C 0.71923(18) 0.3688(2) 0.87143(14) 0.0662(8) Uani 1 1 d . . .

loop_
_atom_site_aniso_label
_atom_site_aniso_U_11
_atom_site_aniso_U_22
_atom_site_aniso_U_33
_atom_site_aniso_U_23
_atom_site_aniso_U_13
_atom_site_aniso_U_12
N1 0.0415(10) 0.0757(15) 0.0593(16) 0.0036(11) -0.0037(11) 0.0046(10)
O1 0.0433(8) 0.0981(15) 0.0621(12) 0.0069(11) 0.0055(9) 0.0157(9)
C1 0.0491(13) 0.0588(16) 0.0607(18) -0.0030(13) -0.0011(13) -0.0003(12)
N2 0.0468(10) 0.0809(17) 0.0646(16) -0.0020(13) 0.0067(11) 0.0065(11)
O2 0.0463(9) 0.1022(16) 0.0699(13) 0.0008(11) -0.0057(9) 0.0168(9)
C2 0.0635(15) 0.081(2) 0.0620(19) -0.0047(15) -0.0064(15) 0.0023(15)
O3 0.0397(9) 0.1235(19) 0.0811(15) -0.0019(13) -0.0049(10) -0.0079(10)
N3 0.0442(11) 0.0939(18) 0.0698(18) 0.0014(14) 0.0063(12) 0.0016(11)
C3 0.0728(18) 0.133(3) 0.065(2) -0.0117(19) 0.0049(17) 0.0178(19)
O4 0.0485(10) 0.135(2) 0.0798(15) -0.0029(14) 0.0048(10) -0.0176(11)
N4 0.0446(11) 0.0966(19) 0.0769(19) -0.0042(14) -0.0050(12) -0.0027(11)
C4 0.0544(13) 0.090(2) 0.067(2) -0.0085(16) 0.0062(14) 0.0052(14)
C5 0.0472(12) 0.0612(16) 0.0628(19) -0.0006(13) 0.0012(13) 0.0024(12)
C6 0.0397(11) 0.0670(17) 0.0651(19) 0.0011(14) -0.0024(12) 0.0073(11)
C7 0.0420(11) 0.0559(15) 0.0573(17) 0.0078(12) -0.0012(11) 0.0031(11)
C8 0.0511(12) 0.0571(16) 0.0580(18) 0.0083(12) -0.0033(12) 0.0053(12)
C9 0.0546(13) 0.0694(19) 0.070(2) 0.0004(15) -0.0067(14) 0.0050(13)
C10 0.0723(17) 0.088(2) 0.078(2) -0.0062(17) -0.0199(18) 0.0037(17)
C11 0.096(2) 0.099(3) 0.064(2) -0.0137(17) -0.0162(19) 0.0148(19)
C12 0.0780(18) 0.090(2) 0.066(2) -0.0027(17) 0.0074(17) 0.0138(17)
C13 0.0560(13) 0.0648(17) 0.0584(18) 0.0046(14) 0.0004(13) 0.0097(13)
C14 0.0542(14) 0.082(2) 0.069(2) 0.0118(15) 0.0099(15) 0.0068(14)
C15 0.0406(12) 0.0622(17) 0.0583(18) 0.0048(13) 0.0001(12) 0.0008(11)
C16 0.0545(13) 0.0659(18) 0.0598(18) -0.0016(14) 0.0063(13) -0.0034(12)
C17 0.0738(17) 0.085(2) 0.066(2) 0.0023(16) 0.0138(16) 0.0031(15)
C18 0.0694(18) 0.173(4) 0.061(2) 0.010(2) 0.0043(17) -0.004(2)
C19 0.0607(14) 0.102(2) 0.062(2) 0.0085(17) -0.0067(15) -0.0020(16)
C20 0.0490(12) 0.0641(17) 0.0583(18) 0.0035(13) -0.0019(13) -0.0032(12)
C21 0.0394(11) 0.0764(19) 0.0626(19) 0.0006(14) -0.0008(12) -0.0022(12)
C22 0.0406(11) 0.0580(16) 0.0621(18) -0.0040(13) -0.0012(12) -0.0032(11)
C23 0.0444(11) 0.0588(15) 0.0586(17) -0.0008(12) 0.0014(12) -0.0018(11)
C24 0.0488(12) 0.0793(19) 0.0616(19) 0.0012(15) 0.0010(13) -0.0037(13)
C25 0.0597(14) 0.086(2) 0.068(2) 0.0042(16) 0.0115(15) 0.0032(15)
C26 0.0869(19) 0.078(2) 0.061(2) 0.0042(16) 0.0098(17) 0.0050(17)
C27 0.0672(15) 0.0683(18) 0.0625(19) 0.0049(14) -0.0105(15) 0.0053(14)
C28 0.0532(13) 0.0585(16) 0.0592(18) -0.0004(13) -0.0055(13) 0.0032(12)
C29 0.0488(13) 0.081(2) 0.066(2) -0.0073(15) -0.0089(14) 0.0053(13)
C30 0.0397(11) 0.0657(17) 0.0643(19) 0.0006(14) -0.0037(12) 0.0017(11)
C31 0.0511(13) 0.0720(18) 0.069(2) 0.0019(15) 0.0053(14) 0.0059(13)
C32 0.0652(16) 0.111(3) 0.070(2) 0.0013(18) 0.0104(16) 0.0055(17)
C33 0.0752(19) 0.158(4) 0.071(2) 0.008(2) 0.0006(18) -0.005(2)
C34 0.0621(14) 0.082(2) 0.068(2) 0.0015(15) -0.0019(16) 0.0033(15)
C35 0.0469(12) 0.0628(17) 0.0644(19) 0.0002(13) 0.0026(13) 0.0018(12)
C36 0.0404(11) 0.0643(17) 0.070(2) 0.0045(14) 0.0014(13) 0.0012(11)
C37 0.0438(11) 0.0579(16) 0.0637(18) -0.0005(13) 0.0007(12) 0.0008(11)
C38 0.0516(13) 0.0585(16) 0.068(2) 0.0033(13) -0.0005(13) -0.0055(12)
C39 0.0565(14) 0.078(2) 0.071(2) 0.0083(15) 0.0069(15) 0.0002(14)
C40 0.0657(16) 0.090(2) 0.079(2) 0.0034(18) 0.0143(18) -0.0056(16)
C41 0.101(2) 0.098(3) 0.069(2) -0.0043(18) 0.012(2) -0.025(2)
C42 0.0723(18) 0.096(2) 0.075(2) 0.0035(18) -0.0079(17) -0.0187(17)
C43 0.0584(14) 0.0678(19) 0.072(2) 0.0026(15) -0.0016(15) -0.0074(14)
C44 0.0567(15) 0.111(3) 0.080(2) 0.0065(19) -0.0168(16) 0.0015(16)
C45 0.0450(12) 0.0716(19) 0.074(2) -0.0012(15) -0.0033(14) 0.0005(13)
C46 0.0505(13) 0.077(2) 0.070(2) -0.0121(15) -0.0056(14) 0.0056(13)
C47 0.0651(16) 0.108(3) 0.076(2) -0.0164(18) -0.0154(16) 0.0063(17)
C48 0.0708(19) 0.205(5) 0.066(2) -0.011(3) -0.0069(18) -0.004(2)
C49 0.0587(14) 0.090(2) 0.068(2) -0.0099(16) -0.0039(15) 0.0033(15)
C50 0.0475(13) 0.0672(18) 0.068(2) -0.0124(14) -0.0002(13) 0.0020(12)
C51 0.0438(12) 0.0710(18) 0.063(2) -0.0104(14) -0.0041(13) 0.0000(12)
C52 0.0449(12) 0.0607(17) 0.0675(19) -0.0067(14) 0.0002(13) -0.0008(11)
C53 0.0587(14) 0.0598(17) 0.0643(19) -0.0071(13) -0.0014(14) -0.0082(13)
C54 0.0612(15) 0.0735(19) 0.068(2) -0.0045(15) -0.0069(15) -0.0061(14)
C55 0.0830(19) 0.082(2) 0.082(2) -0.0023(17) -0.016(2) -0.0068(17)
C56 0.106(2) 0.080(2) 0.072(2) 0.0064(17) -0.014(2) -0.0171(19)
C57 0.096(2) 0.091(2) 0.073(2) -0.0020(18) 0.008(2) -0.021(2)
C58 0.0642(16) 0.078(2) 0.071(2) -0.0080(16) 0.0049(16) -0.0117(15)
C59 0.0615(16) 0.144(3) 0.081(3) -0.002(2) 0.0167(18) -0.0050(19)
C60 0.0470(13) 0.079(2) 0.073(2) -0.0082(16) 0.0034(15) -0.0065(13)

loop_
_geom_bond_atom_site_label_1
_geom_bond_atom_site_label_2
_geom_bond_distance
_geom_bond_site_symmetry_2
_geom_bond_publ_flag
N1 C15 1.315(3) . ?
N1 C1 1.327(3) . ?
O1 C15 1.370(3) . ?
O1 C14 1.417(3) . ?
C1 C5 1.382(3) . ?
C1 C2 1.500(4) . ?
N2 C30 1.319(3) . ?
N2 C16 1.339(3) . ?
O2 C30 1.358(3) . ?
O2 C29 1.434(3) . ?
C2 C3 1.509(4) . ?
O3 C45 1.364(3) . ?
O3 C44 1.431(4) . ?
N3 C45 1.310(4) . ?
N3 C31 1.332(3) . ?
C3 C4 1.508(4) . ?
O4 C60 1.366(3) . ?
O4 C59 1.424(4) . ?
N4 C60 1.310(4) . ?
N4 C46 1.342(4) . ?
C4 C5 1.495(3) . ?
C5 C6 1.375(3) . ?
C6 C7 1.388(3) . ?
C7 C15 1.401(3) . ?
C7 C8 1.467(4) . ?
C8 C13 1.381(3) . ?
C8 C9 1.396(3) . ?
C9 C10 1.370(4) . ?
C10 C11 1.373(4) . ?
C11 C12 1.380(4) . ?
C12 C13 1.381(4) . ?
C13 C14 1.505(4) . ?
C16 C20 1.383(3) . ?
C16 C17 1.490(4) . ?
C17 C18 1.503(4) . ?
C18 C19 1.527(4) . ?
C19 C20 1.495(4) . ?
C20 C21 1.376(3) . ?
C21 C22 1.389(3) . ?
C22 C30 1.406(3) . ?
C22 C23 1.457(3) . ?
C23 C28 1.391(3) . ?
C23 C24 1.395(3) . ?
C24 C25 1.372(4) . ?
C25 C26 1.366(4) . ?
C26 C27 1.376(4) . ?
C27 C28 1.385(4) . ?
C28 C29 1.491(3) . ?
C31 C35 1.382(3) . ?
C31 C32 1.491(4) . ?
C32 C33 1.501(4) . ?
C33 C34 1.519(4) . ?
C34 C35 1.484(4) . ?
C35 C36 1.383(4) . ?
C36 C37 1.389(3) . ?
C37 C45 1.410(3) . ?
C37 C38 1.463(4) . ?
C38 C43 1.391(4) . ?
C38 C39 1.394(4) . ?
C39 C40 1.370(4) . ?
C40 C41 1.377(4) . ?
C41 C42 1.375(4) . ?
C42 C43 1.382(4) . ?
C43 C44 1.495(4) . ?
C46 C50 1.381(3) . ?
C46 C47 1.493(4) . ?
C47 C48 1.494(4) . ?
C48 C49 1.535(4) . ?
C49 C50 1.502(4) . ?
C50 C51 1.371(4) . ?
C51 C52 1.388(3) . ?
C52 C60 1.413(4) . ?
C52 C53 1.460(4) . ?
C53 C58 1.382(4) . ?
C53 C54 1.393(4) . ?
C54 C55 1.376(4) . ?
C55 C56 1.380(4) . ?
C56 C57 1.369(4) . ?
C57 C58 1.383(4) . ?
C58 C59 1.503(4) . ?

loop_
_cod_related_entry_id
_cod_related_entry_database
_cod_related_entry_code
1 ChemSpider 9520039
